data_1505948
loop_
_publ_author_name
'Evans, David A.'
'Aye, Yimon'
'Wu, Jimmy'

_publ_section_title
;
 Asymmetric, anti-selective scandium-catalyzed Sakurai additions to
 glyoxyamide. Applications to the syntheses of N-boc D-alloisoleucine and
 D-isoleucine.
;
_journal_issue 10
_journal_name_full 'Organic letters'
_journal_page_first 2071
_journal_page_last 2073
_journal_paper_doi 10.1021/ol0604771
_journal_volume 8
_journal_year 2006
_chemical_formula_sum 'C14 H19 N O2'
_chemical_formula_weight 233.30
_chemical_name_systematic
; 
 ? 
;
_space_group_IT_number 4
_symmetry_cell_setting monoclinic
_symmetry_space_group_name_Hall 'P 2yb'
_symmetry_space_group_name_H-M 'P 1 21 1'
_atom_sites_solution_hydrogens geom
_atom_sites_solution_primary direct
_atom_sites_solution_secondary difmap
_audit_creation_method SHELXL-97
_cell_angle_alpha 90.00
_cell_angle_beta 97.879(5)
_cell_angle_gamma 90.00
_cell_formula_units_Z 4
_cell_length_a 8.523(2)
_cell_length_b 9.314(2)
_cell_length_c 17.357(4)
_cell_measurement_reflns_used 856
_cell_measurement_temperature 193(2)
_cell_measurement_theta_max 22.90
_cell_measurement_theta_min 3.22
_cell_volume 1364.8(5)
_computing_cell_refinement 'Bruker SMART'
_computing_data_collection 'Bruker SMART'
_computing_data_reduction 'Bruker SAINT'
_computing_molecular_graphics 'Bruker SHELXTL'
_computing_publication_material 'Bruker SHELXTL'
_computing_structure_refinement 'SHELXL-97 (Sheldrick, 1997)'
_computing_structure_solution 'SHELXS-97 (Sheldrick, 1990)'
_diffrn_ambient_temperature 193(2)
_diffrn_measured_fraction_theta_full 1.000
_diffrn_measured_fraction_theta_max 1.000
_diffrn_measurement_device_type 'CCD area detector'
_diffrn_measurement_method 'phi and omega scans'
_diffrn_radiation_monochromator graphite
_diffrn_radiation_source 'fine-focus sealed tube'
_diffrn_radiation_type MoK\a
_diffrn_radiation_wavelength 0.71073
_diffrn_reflns_av_R_equivalents 0.0251
_diffrn_reflns_av_sigmaI/netI 0.0476
_diffrn_reflns_limit_h_max 6
_diffrn_reflns_limit_h_min -10
_diffrn_reflns_limit_k_max 11
_diffrn_reflns_limit_k_min -10
_diffrn_reflns_limit_l_max 20
_diffrn_reflns_limit_l_min -19
_diffrn_reflns_number 7705
_diffrn_reflns_theta_full 25.00
_diffrn_reflns_theta_max 25.00
_diffrn_reflns_theta_min 1.18
_exptl_absorpt_coefficient_mu 0.075
_exptl_absorpt_correction_type none
_exptl_crystal_colour colorless
_exptl_crystal_density_diffrn 1.135
_exptl_crystal_density_meas 0
_exptl_crystal_density_method 'not measured'
_exptl_crystal_description plate
_exptl_crystal_F_000 504
_exptl_crystal_size_max 0.08
_exptl_crystal_size_mid 0.03
_exptl_crystal_size_min 0.02
_refine_diff_density_max 0.147
_refine_diff_density_min -0.136
_refine_diff_density_rms 0.032
_refine_ls_abs_structure_details 'Flack H D (1983), Acta Cryst. A39, 876-881'
_refine_ls_abs_structure_Flack -0.5(12)
_refine_ls_extinction_method none
_refine_ls_goodness_of_fit_ref 1.047
_refine_ls_hydrogen_treatment mixed
_refine_ls_matrix_type full
_refine_ls_number_parameters 319
_refine_ls_number_reflns 4670
_refine_ls_number_restraints 1
_refine_ls_restrained_S_all 1.047
_refine_ls_R_factor_all 0.0641
_refine_ls_R_factor_gt 0.0473
_refine_ls_shift/su_max 0.000
_refine_ls_shift/su_mean 0.000
_refine_ls_structure_factor_coef Fsqd
_refine_ls_weighting_details 'calc w=1/[\s^2^(Fo^2^)+(0.0407P)^2^+0.1624P] where P=(Fo^2^+2Fc^2^)/3'
_refine_ls_weighting_scheme calc
_refine_ls_wR_factor_gt 0.0957
_refine_ls_wR_factor_ref 0.1065
_reflns_number_gt 3720
_reflns_number_total 4670
_reflns_threshold_expression >2sigma(I)
_cod_data_source_file ol0604771si20060224_113459.cif
_cod_data_source_block jwu85sad
_cod_depositor_comments
;
The following automatic conversions were performed:

'_symmetry_cell_setting' value 'Monoclinic' changed to 'monoclinic'
according to /home/saulius/struct/CIF-dictionaries/cif_core.dic
dictionary named 'cif_core.dic' version 2.4.1 from 2010-06-29.

Automatic conversion script
Id: cif_fix_values 1715 2011-07-08 13:25:40Z adriana 
;
_cod_original_cell_volume 1364.8(6)
_cod_original_sg_symbol_H-M P2(1)
_cod_database_code 1505948

loop_
_symmetry_equiv_pos_as_xyz
'x, y, z'
'-x, y+1/2, -z'

loop_
_atom_site_label
_atom_site_type_symbol
_atom_site_fract_x
_atom_site_fract_y
_atom_site_fract_z
_atom_site_U_iso_or_equiv
_atom_site_adp_type
_atom_site_occupancy
_atom_site_symmetry_multiplicity
_atom_site_calc_flag
_atom_site_refinement_flags
C1 C 0.3112(3) 0.0656(3) 0.24887(15) 0.0428(6) Uani 1 1 d .
C2 C 0.1955(3) 0.0155(3) 0.30226(15) 0.0448(6) Uani 1 1 d .
H2A H 0.1025 -0.0290 0.2694 0.054 Uiso 1 1 calc R
C3 C 0.1351(3) 0.1425(3) 0.34652(15) 0.0450(6) Uani 1 1 d .
H3 H 0.0957 0.2177 0.3075 0.054 Uiso 1 1 calc R
C4 C 0.2690(3) 0.2065(3) 0.40102(15) 0.0491(7) Uani 1 1 d .
H4A H 0.3314 0.1421 0.4349 0.059 Uiso 1 1 calc R
C5 C 0.3081(4) 0.3428(3) 0.40641(16) 0.0616(8) Uani 1 1 d .
H5A H 0.2493 0.4114 0.3738 0.074 Uiso 1 1 calc R
H5B H 0.3953 0.3728 0.4429 0.074 Uiso 1 1 calc R
C6 C -0.0029(3) 0.0980(3) 0.38862(17) 0.0552(7) Uani 1 1 d .
H6A H -0.0761 0.0374 0.3532 0.066 Uiso 1 1 calc R
H6B H 0.0387 0.0384 0.4341 0.066 Uiso 1 1 calc R
C7 C -0.0958(3) 0.2212(4) 0.41636(18) 0.0674(8) Uani 1 1 d .
H7A H -0.1370 0.2815 0.3711 0.081 Uiso 1 1 calc R
H7B H -0.0233 0.2813 0.4524 0.081 Uiso 1 1 calc R
C8 C -0.2332(4) 0.1741(5) 0.4572(2) 0.0915(12) Uani 1 1 d .
H8A H -0.3079 0.1178 0.4213 0.137 Uiso 1 1 calc R
H8B H -0.2872 0.2589 0.4743 0.137 Uiso 1 1 calc R
H8C H -0.1935 0.1153 0.5025 0.137 Uiso 1 1 calc R
C9 C 0.5826(3) 0.0250(3) 0.21900(14) 0.0428(6) Uani 1 1 d .
C10 C 0.6819(3) -0.0887(3) 0.21032(15) 0.0495(7) Uani 1 1 d .
H10 H 0.6615 -0.1796 0.2317 0.059 Uiso 1 1 calc R
C11 C 0.8105(3) -0.0722(4) 0.17107(16) 0.0604(8) Uani 1 1 d .
H11 H 0.8774 -0.1518 0.1651 0.073 Uiso 1 1 calc R
C12 C 0.8426(3) 0.0591(4) 0.14041(16) 0.0567(8) Uani 1 1 d .
H12 H 0.9322 0.0710 0.1140 0.068 Uiso 1 1 calc R
C13 C 0.7434(3) 0.1727(3) 0.14850(17) 0.0610(8) Uani 1 1 d .
H13 H 0.7642 0.2633 0.1268 0.073 Uiso 1 1 calc R
C14 C 0.6143(3) 0.1574(3) 0.18764(18) 0.0601(8) Uani 1 1 d .
H14 H 0.5472 0.2371 0.1932 0.072 Uiso 1 1 calc R
C15 C 0.1134(3) 0.5682(3) 0.23949(15) 0.0424(6) Uani 1 1 d .
C16 C 0.1991(3) 0.4866(3) 0.18189(14) 0.0421(6) Uani 1 1 d .
H16 H 0.2904 0.4348 0.2119 0.051 Uiso 1 1 calc R
C17 C 0.2653(3) 0.5918(3) 0.12635(14) 0.0466(6) Uani 1 1 d .
H17 H 0.3219 0.6694 0.1589 0.056 Uiso 1 1 calc R
C18 C 0.1355(3) 0.6616(3) 0.07259(15) 0.0563(7) Uani 1 1 d .
H18 H 0.0629 0.6000 0.0421 0.068 Uiso 1 1 calc R
C19 C 0.1126(4) 0.8006(3) 0.06376(18) 0.0680(9) Uani 1 1 d .
H19A H 0.1822 0.8662 0.0931 0.082 Uiso 1 1 calc R
H19B H 0.0266 0.8353 0.0281 0.082 Uiso 1 1 calc R
C20 C 0.3867(3) 0.5190(3) 0.08198(16) 0.0576(8) Uani 1 1 d .
H20A H 0.4539 0.4545 0.1179 0.069 Uiso 1 1 calc R
H20B H 0.3299 0.4592 0.0399 0.069 Uiso 1 1 calc R
C21 C 0.4920(4) 0.6247(4) 0.04674(19) 0.0692(9) Uani 1 1 d .
H21A H 0.4249 0.6860 0.0089 0.083 Uiso 1 1 calc R
H21B H 0.5442 0.6879 0.0885 0.083 Uiso 1 1 calc R
C22 C 0.6176(4) 0.5548(4) 0.0062(2) 0.0921(12) Uani 1 1 d .
H22A H 0.6886 0.4984 0.0438 0.138 Uiso 1 1 calc R
H22B H 0.6787 0.6290 -0.0165 0.138 Uiso 1 1 calc R
H22C H 0.5673 0.4915 -0.0351 0.138 Uiso 1 1 calc R
C23 C -0.1462(3) 0.5789(3) 0.29092(14) 0.0414(6) Uani 1 1 d .
C24 C -0.1066(3) 0.6753(3) 0.35132(15) 0.0533(7) Uani 1 1 d .
H24 H -0.0013 0.7102 0.3627 0.064 Uiso 1 1 calc R
C25 C -0.2220(3) 0.7202(4) 0.39488(16) 0.0622(8) Uani 1 1 d .
H25 H -0.1953 0.7872 0.4359 0.075 Uiso 1 1 calc R
C26 C -0.3742(3) 0.6695(4) 0.37979(16) 0.0636(8) Uani 1 1 d .
H26 H -0.4525 0.7005 0.4102 0.076 Uiso 1 1 calc R
C27 C -0.4117(3) 0.5736(4) 0.32033(18) 0.0662(8) Uani 1 1 d .
H27 H -0.5166 0.5373 0.3097 0.079 Uiso 1 1 calc R
C28 C -0.2993(3) 0.5294(3) 0.27596(17) 0.0564(8) Uani 1 1 d .
H28 H -0.3276 0.4639 0.2344 0.068 Uiso 1 1 calc R
H1N H 0.463(3) -0.051(3) 0.3003(15) 0.057(9) Uiso 1 1 d .
H2N H -0.069(3) 0.465(3) 0.2114(13) 0.029(7) Uiso 1 1 d .
N1 N 0.4541(3) 0.0035(2) 0.26106(14) 0.0444(6) Uani 1 1 d .
N2 N -0.0356(3) 0.5282(2) 0.24334(14) 0.0474(6) Uani 1 1 d .
O1 O 0.2730(2) 0.1549(2) 0.19731(10) 0.0545(5) Uani 1 1 d .
O2 O 0.2633(2) -0.08932(19) 0.35630(10) 0.0518(5) Uani 1 1 d .
H2 H 0.2378 -0.1717 0.3393 0.078 Uiso 1 1 calc R
O3 O 0.1844(2) 0.6613(2) 0.28061(10) 0.0549(5) Uani 1 1 d .
O4 O 0.0977(2) 0.38235(19) 0.14059(11) 0.0535(5) Uani 1 1 d .
H4 H 0.1282 0.2997 0.1550 0.080 Uiso 1 1 calc R

loop_
_atom_site_aniso_label
_atom_site_aniso_U_11
_atom_site_aniso_U_22
_atom_site_aniso_U_33
_atom_site_aniso_U_23
_atom_site_aniso_U_13
_atom_site_aniso_U_12
C1 0.0494(16) 0.0313(14) 0.0470(15) -0.0096(13) 0.0037(12) 0.0007(13)
C2 0.0469(15) 0.0354(15) 0.0510(15) -0.0018(13) 0.0027(13) -0.0035(12)
C3 0.0479(15) 0.0370(14) 0.0507(15) -0.0008(12) 0.0096(13) 0.0022(12)
C4 0.0569(16) 0.0425(17) 0.0496(15) -0.0032(13) 0.0135(13) 0.0023(14)
C5 0.080(2) 0.0509(19) 0.0565(17) -0.0063(14) 0.0182(16) -0.0170(16)
C6 0.0524(17) 0.0532(18) 0.0617(17) 0.0025(15) 0.0141(14) -0.0038(14)
C7 0.0561(18) 0.071(2) 0.078(2) 0.0050(18) 0.0201(16) 0.0117(17)
C8 0.065(2) 0.113(3) 0.104(3) -0.010(3) 0.0360(19) 0.002(2)
C9 0.0483(15) 0.0362(14) 0.0427(14) -0.0016(12) 0.0016(12) 0.0022(12)
C10 0.0540(17) 0.0423(16) 0.0528(16) 0.0046(13) 0.0096(13) 0.0080(14)
C11 0.0578(18) 0.060(2) 0.0645(18) 0.0059(16) 0.0128(15) 0.0185(16)
C12 0.0502(16) 0.068(2) 0.0523(17) -0.0013(16) 0.0095(13) -0.0027(16)
C13 0.0594(18) 0.0450(17) 0.079(2) 0.0060(16) 0.0130(16) -0.0058(15)
C14 0.0540(17) 0.0340(16) 0.095(2) -0.0039(16) 0.0213(17) -0.0005(14)
C15 0.0456(15) 0.0305(14) 0.0497(15) 0.0038(12) 0.0011(12) 0.0035(13)
C16 0.0425(14) 0.0309(14) 0.0510(15) 0.0001(12) -0.0004(13) 0.0032(12)
C17 0.0516(16) 0.0384(15) 0.0497(15) -0.0011(13) 0.0066(13) 0.0028(13)
C18 0.0628(18) 0.0524(18) 0.0550(16) 0.0051(15) 0.0130(14) 0.0114(15)
C19 0.080(2) 0.054(2) 0.075(2) 0.0174(17) 0.0310(18) 0.0220(17)
C20 0.0622(18) 0.0522(18) 0.0589(17) 0.0026(15) 0.0096(15) 0.0124(15)
C21 0.072(2) 0.067(2) 0.072(2) 0.0006(17) 0.0227(17) 0.0066(17)
C22 0.091(3) 0.090(3) 0.105(3) 0.017(2) 0.047(2) 0.025(2)
C23 0.0390(14) 0.0390(14) 0.0462(14) 0.0123(13) 0.0053(12) -0.0003(13)
C24 0.0493(16) 0.0634(19) 0.0476(15) -0.0010(15) 0.0083(13) -0.0149(15)
C25 0.0585(18) 0.081(2) 0.0497(16) -0.0063(16) 0.0168(14) -0.0153(17)
C26 0.0530(18) 0.087(2) 0.0542(17) 0.0094(18) 0.0186(14) -0.0028(18)
C27 0.0439(16) 0.080(2) 0.075(2) 0.0058(19) 0.0092(16) -0.0136(17)
C28 0.0515(17) 0.0477(17) 0.0682(18) -0.0041(15) 0.0013(15) -0.0094(14)
N1 0.0535(15) 0.0310(13) 0.0494(13) 0.0027(11) 0.0093(11) 0.0025(11)
N2 0.0455(14) 0.0369(13) 0.0582(15) -0.0077(12) 0.0018(12) -0.0051(11)
O1 0.0597(12) 0.0475(12) 0.0568(11) 0.0085(10) 0.0102(9) 0.0124(10)
O2 0.0639(12) 0.0310(9) 0.0609(11) 0.0013(9) 0.0092(10) -0.0036(9)
O3 0.0525(11) 0.0464(11) 0.0674(12) -0.0177(10) 0.0136(9) -0.0108(10)
O4 0.0594(12) 0.0342(10) 0.0633(11) -0.0073(9) -0.0041(9) 0.0020(9)

loop_
_atom_type_symbol
_atom_type_description
_atom_type_scat_dispersion_real
_atom_type_scat_dispersion_imag
_atom_type_scat_source
C C 0.0033 0.0016 'International Tables Vol C Tables 4.2.6.8 and 6.1.1.4'
H H 0.0000 0.0000 'International Tables Vol C Tables 4.2.6.8 and 6.1.1.4'
N N 0.0061 0.0033 'International Tables Vol C Tables 4.2.6.8 and 6.1.1.4'
O O 0.0106 0.0060 'International Tables Vol C Tables 4.2.6.8 and 6.1.1.4'

loop_
_geom_angle_atom_site_label_1
_geom_angle_atom_site_label_2
_geom_angle_atom_site_label_3
_geom_angle
O1 C1 N1 123.4(3)
O1 C1 C2 121.5(2)
N1 C1 C2 115.1(2)
O2 C2 C1 112.0(2)
O2 C2 C3 109.43(19)
C1 C2 C3 111.0(2)
C4 C3 C6 112.1(2)
C4 C3 C2 110.1(2)
C6 C3 C2 111.3(2)
C5 C4 C3 126.3(3)
C7 C6 C3 114.8(2)
C6 C7 C8 113.7(3)
C10 C9 C14 118.9(3)
C10 C9 N1 118.7(2)
C14 C9 N1 122.4(2)
C11 C10 C9 120.8(3)
C10 C11 C12 120.3(3)
C13 C12 C11 119.2(3)
C12 C13 C14 121.0(3)
C13 C14 C9 119.8(3)
O3 C15 N2 124.4(3)
O3 C15 C16 119.5(2)
N2 C15 C16 116.1(2)
O4 C16 C15 111.0(2)
O4 C16 C17 111.6(2)
C15 C16 C17 110.2(2)
C18 C17 C20 111.8(2)
C18 C17 C16 111.4(2)
C20 C17 C16 111.4(2)
C19 C18 C17 125.9(3)
C21 C20 C17 113.2(2)
C22 C21 C20 113.9(3)
C28 C23 C24 119.1(3)
C28 C23 N2 117.9(3)
C24 C23 N2 123.0(2)
C25 C24 C23 119.4(2)
C26 C25 C24 121.0(3)
C27 C26 C25 119.0(3)
C26 C27 C28 120.7(3)
C27 C28 C23 120.8(3)
C1 N1 C9 127.6(2)
C15 N2 C23 130.6(2)

loop_
_geom_bond_atom_site_label_1
_geom_bond_atom_site_label_2
_geom_bond_distance
C1 O1 1.233(3)
C1 N1 1.338(3)
C1 C2 1.517(4)
C2 O2 1.421(3)
C2 C3 1.537(4)
C3 C4 1.502(4)
C3 C6 1.525(3)
C4 C5 1.312(4)
C6 C7 1.510(4)
C7 C8 1.515(4)
C9 C10 1.377(4)
C9 C14 1.389(4)
C9 N1 1.411(3)
C10 C11 1.376(4)
C11 C12 1.376(4)
C12 C13 1.374(4)
C13 C14 1.377(4)
C15 O3 1.229(3)
C15 N2 1.334(3)
C15 C16 1.520(4)
C16 O4 1.425(3)
C16 C17 1.536(4)
C17 C18 1.495(4)
C17 C20 1.530(4)
C18 C19 1.315(4)
C20 C21 1.516(4)
C21 C22 1.507(4)
C23 C28 1.375(4)
C23 C24 1.387(4)
C23 N2 1.416(3)
C24 C25 1.384(4)
C25 C26 1.372(4)
C26 C27 1.369(4)
C27 C28 1.372(4)

loop_
_geom_hbond_atom_site_label_D
_geom_hbond_atom_site_label_H
_geom_hbond_atom_site_label_A
_geom_hbond_distance_DH
_geom_hbond_distance_HA
_geom_hbond_distance_DA
_geom_hbond_angle_DHA
_geom_hbond_site_symmetry_A
O4 H4 O1 0.84 1.91 2.699(3) 157.1 .
O2 H2 O3 0.84 1.88 2.707(3) 167.9 1_545
N2 H2N O4 0.83(2) 2.15(2) 2.622(3) 116(2) .
N1 H1N O2 0.85(3) 2.10(3) 2.619(3) 119(2) .

loop_
_geom_torsion_atom_site_label_1
_geom_torsion_atom_site_label_2
_geom_torsion_atom_site_label_3
_geom_torsion_atom_site_label_4
_geom_torsion
O1 C1 C2 O2 178.9(2)
N1 C1 C2 O2 0.4(3)
O1 C1 C2 C3 -58.4(3)
N1 C1 C2 C3 123.1(2)
O2 C2 C3 C4 58.5(3)
C1 C2 C3 C4 -65.6(3)
O2 C2 C3 C6 -66.3(3)
C1 C2 C3 C6 169.5(2)
C6 C3 C4 C5 -106.4(3)
C2 C3 C4 C5 129.2(3)
C4 C3 C6 C7 71.0(3)
C2 C3 C6 C7 -165.3(2)
C3 C6 C7 C8 179.4(2)
C14 C9 C10 C11 -0.2(4)
N1 C9 C10 C11 -178.8(2)
C9 C10 C11 C12 0.6(4)
C10 C11 C12 C13 -0.9(4)
C11 C12 C13 C14 0.9(4)
C12 C13 C14 C9 -0.5(4)
C10 C9 C14 C13 0.2(4)
N1 C9 C14 C13 178.7(2)
O3 C15 C16 O4 179.2(2)
N2 C15 C16 O4 1.6(3)
O3 C15 C16 C17 -56.6(3)
N2 C15 C16 C17 125.7(2)
O4 C16 C17 C18 54.9(3)
C15 C16 C17 C18 -68.9(3)
O4 C16 C17 C20 -70.8(3)
C15 C16 C17 C20 165.4(2)
C20 C17 C18 C19 -110.1(3)
C16 C17 C18 C19 124.4(3)
C18 C17 C20 C21 72.8(3)
C16 C17 C20 C21 -161.8(2)
C17 C20 C21 C22 177.1(3)
C28 C23 C24 C25 -0.3(4)
N2 C23 C24 C25 179.6(3)
C23 C24 C25 C26 0.8(5)
C24 C25 C26 C27 -0.3(5)
C25 C26 C27 C28 -0.5(5)
C26 C27 C28 C23 0.9(5)
C24 C23 C28 C27 -0.5(4)
N2 C23 C28 C27 179.5(3)
O1 C1 N1 C9 -0.8(4)
C2 C1 N1 C9 177.7(2)
C10 C9 N1 C1 -146.9(3)
C14 C9 N1 C1 34.6(4)
O3 C15 N2 C23 1.1(4)
C16 C15 N2 C23 178.6(2)
C28 C23 N2 C15 172.3(3)
C24 C23 N2 C15 -7.7(4)

loop_
_cod_related_entry_id
_cod_related_entry_code
_cod_related_entry_database
1 30651687 ChemSpider
